data_4306062
loop_
_publ_author_name
'Chandan Mukherjee'
'Ulrich Pieper'
'Eberhard Bothe'
'Vinzenz Bachler'
'Eckhard Bill'
'Thomas Weyherm\"uller'
'Phalguni Chaudhuri'

_publ_section_title
;
Ligand-Derived Oxidase Activity. Catalytic Aerial Oxidation of Alcohols
(Including Methanol) by Cu(II)-Diradical Complexes
;
_journal_name_full 'Inorganic Chemistry'
_journal_page_first 8943
_journal_page_last 8956
_journal_paper_doi 10.1021/ic8009767
_journal_volume 47
_journal_year 2008
_chemical_formula_moiety '[C42 H48 Cu F6 N2 O2], MeCN'
_chemical_formula_sum 'C44 H51 Cu F6 N3 O2'
_chemical_formula_weight 831.42
_chemical_name_systematic
; 
 ? 
;
_space_group_IT_number 14
_symmetry_cell_setting monoclinic
_symmetry_space_group_name_Hall '-P 2yn'
_symmetry_space_group_name_H-M 'P 1 21/n 1'
_atom_sites_solution_hydrogens geom
_atom_sites_solution_primary direct
_atom_sites_solution_secondary difmap
_audit_creation_method SHELXL-97
_cell_angle_alpha 90.00
_cell_angle_beta 101.501(4)
_cell_angle_gamma 90.00
_cell_formula_units_Z 4
_cell_length_a 17.1824(3)
_cell_length_b 11.8651(2)
_cell_length_c 21.0332(5)
_cell_measurement_temperature 100(2)
_cell_volume 4201.96(15)
_computing_cell_refinement 'Nonius Collect Software'
_computing_data_collection 'Nonius Collect Software'
_computing_data_reduction 'Nonius Collect Software'
_computing_structure_refinement 'SHELXL-97 (Sheldrick, 1997)'
_computing_structure_solution 'SHELXS-97 (Sheldrick, 1990)'
_diffrn_ambient_temperature 100(2)
_diffrn_measured_fraction_theta_full 0.956
_diffrn_measured_fraction_theta_max 0.956
_diffrn_measurement_device_type 'Nonius KappaCCD'
_diffrn_measurement_method '813 images at 1.0 deg. stepwise rotation in omega and phi, 8 sec.frame'
_diffrn_radiation_monochromator graphite
_diffrn_radiation_source 'rotating anode'
_diffrn_radiation_type MoK\a
_diffrn_radiation_wavelength 0.71073
_diffrn_reflns_av_R_equivalents 0.0448
_diffrn_reflns_av_sigmaI/netI 0.0283
_diffrn_reflns_limit_h_max 24
_diffrn_reflns_limit_h_min -24
_diffrn_reflns_limit_k_max 17
_diffrn_reflns_limit_k_min -17
_diffrn_reflns_limit_l_max 30
_diffrn_reflns_limit_l_min -30
_diffrn_reflns_number 82338
_diffrn_reflns_theta_full 30.99
_diffrn_reflns_theta_max 30.99
_diffrn_reflns_theta_min 2.97
_exptl_absorpt_coefficient_mu 0.586
_exptl_absorpt_correction_T_max 0.8978
_exptl_absorpt_correction_T_min 0.7591
_exptl_absorpt_correction_type gaussian
_exptl_crystal_colour 'dark green'
_exptl_crystal_density_diffrn 1.314
_exptl_crystal_density_method 'not measured'
_exptl_crystal_description 'transparent parallelepiped'
_exptl_crystal_F_000 1740
_exptl_crystal_size_max 0.40
_exptl_crystal_size_mid 0.28
_exptl_crystal_size_min 0.20
_refine_diff_density_max 0.645
_refine_diff_density_min -0.399
_refine_diff_density_rms 0.062
_refine_ls_extinction_method none
_refine_ls_goodness_of_fit_ref 1.058
_refine_ls_hydrogen_treatment constr
_refine_ls_matrix_type full
_refine_ls_number_parameters 518
_refine_ls_number_reflns 13340
_refine_ls_number_restraints 0
_refine_ls_restrained_S_all 1.058
_refine_ls_R_factor_all 0.0461
_refine_ls_R_factor_gt 0.0385
_refine_ls_shift/su_max 0.002
_refine_ls_shift/su_mean 0.000
_refine_ls_structure_factor_coef Fsqd
_refine_ls_weighting_details 'w=1/[\s^2^(Fo^2^)+(0.0419P)^2^+2.5989P] where P=(Fo^2^+2Fc^2^)/3'
_refine_ls_weighting_scheme calc
_refine_ls_wR_factor_gt 0.0947
_refine_ls_wR_factor_ref 0.0987
_reflns_number_gt 11746
_reflns_number_total 13340
_reflns_threshold_expression >2sigma(I)
_cod_data_source_file ic8009767_si_001_2.cif
_cod_data_source_block 1a
_cod_depositor_comments
;
The following automatic conversions were performed:
'_symmetry_cell_setting' value 'Monoclinic' changed to 'monoclinic'
according to '/home/saulius/struct/CIF-dictionaries/cif_core.dic'
dictionary named 'cif_core.dic' version 2.4.1 from
2010-06-29.

'_exptl_absorpt_correction_type' value 'Gaussian' changed to
'gaussian' according to
'/home/saulius/struct/CIF-dictionaries/cif_core.dic' dictionary named
'cif_core.dic' version 2.4.1 from 2010-06-29.

Automatic conversion script
Id: cif_fix_enum 1527 2010-12-29 10:47:43Z saulius 

The following automatic conversions were performed:

'_refine_ls_weighting_scheme' value 'calc
w=1/[\s^2^(Fo^2^)+(0.0419P)^2^+2.5989P] where P=(Fo^2^+2Fc^2^)/3' was
changed to 'calc'. New tag '_refine_ls_weighting_details' was
created. The value of the new tag was set to
'w=1/[\s^2^(Fo^2^)+(0.0419P)^2^+2.5989P] where P=(Fo^2^+2Fc^2^)/3'.

Automatic conversion script
Id: cif_fix_values 3143 2015-03-26 13:38:13Z robertas 
;
_cod_original_cell_volume 4201.96(14)
_cod_database_code 4306062

loop_
_symmetry_equiv_pos_as_xyz
'x, y, z'
'-x+1/2, y+1/2, -z+1/2'
'-x, -y, -z'
'x-1/2, -y-1/2, z-1/2'

loop_
_atom_site_label
_atom_site_type_symbol
_atom_site_fract_x
_atom_site_fract_y
_atom_site_fract_z
_atom_site_U_iso_or_equiv
_atom_site_adp_type
_atom_site_occupancy
_atom_site_calc_flag
_atom_site_refinement_flags
_atom_site_disorder_assembly
_atom_site_disorder_group
Cu1 Cu 0.293131(9) 0.572074(13) 0.448398(7) 0.01406(4) Uani 1 d . . .
O1 O 0.21541(6) 0.46394(9) 0.46412(5) 0.0237(2) Uani 1 d . . .
C1 C 0.19881(7) 0.47406(10) 0.52083(6) 0.0158(2) Uani 1 d . . .
C2 C 0.14262(8) 0.40360(11) 0.54417(6) 0.0177(2) Uani 1 d . . .
C3 C 0.13979(8) 0.41501(12) 0.60870(7) 0.0202(2) Uani 1 d . . .
H3 H 0.1046 0.3670 0.6256 0.024 Uiso 1 calc R . .
C4 C 0.18597(8) 0.49391(11) 0.65255(6) 0.0184(2) Uani 1 d . . .
C5 C 0.23594(8) 0.56629(11) 0.62940(6) 0.0175(2) Uani 1 d . . .
H5 H 0.2665 0.6198 0.6574 0.021 Uiso 1 calc R . .
C6 C 0.24156(7) 0.56040(10) 0.56296(6) 0.0153(2) Uani 1 d . . .
N7 N 0.28265(7) 0.62971(9) 0.53180(5) 0.0191(2) Uani 1 d . . .
C8 C 0.33372(8) 0.71500(11) 0.56410(6) 0.0183(2) Uani 1 d . . .
C9 C 0.41196(9) 0.68857(12) 0.59177(7) 0.0235(3) Uani 1 d . . .
H9 H 0.4284 0.6120 0.5951 0.028 Uiso 1 calc R . .
C10 C 0.46640(9) 0.77321(13) 0.61463(7) 0.0273(3) Uani 1 d . . .
H10 H 0.5198 0.7543 0.6333 0.033 Uiso 1 calc R . .
C11 C 0.44295(10) 0.88455(13) 0.61022(7) 0.0289(3) Uani 1 d . . .
H11 H 0.4806 0.9424 0.6244 0.035 Uiso 1 calc R . .
C12 C 0.36432(11) 0.91203(12) 0.58499(8) 0.0298(3) Uani 1 d . . .
H12 H 0.3480 0.9887 0.5832 0.036 Uiso 1 calc R . .
C13 C 0.30896(9) 0.82771(12) 0.56223(7) 0.0237(3) Uani 1 d . . .
C14 C 0.09272(8) 0.31785(12) 0.49917(7) 0.0221(3) Uani 1 d . . .
C15 C 0.03363(12) 0.25689(18) 0.53314(9) 0.0406(4) Uani 1 d . . .
H15A H 0.0011 0.2052 0.5025 0.061 Uiso 1 calc R . .
H15B H -0.0007 0.3124 0.5484 0.061 Uiso 1 calc R . .
H15C H 0.0628 0.2141 0.5702 0.061 Uiso 1 calc R . .
C16 C 0.14740(10) 0.22924(13) 0.47743(9) 0.0315(3) Uani 1 d . . .
H16A H 0.1152 0.1738 0.4492 0.047 Uiso 1 calc R . .
H16B H 0.1781 0.1911 0.5156 0.047 Uiso 1 calc R . .
H16C H 0.1837 0.2664 0.4536 0.047 Uiso 1 calc R . .
C17 C 0.04461(9) 0.37843(13) 0.43916(7) 0.0267(3) Uani 1 d . . .
H17A H 0.0120 0.3234 0.4110 0.040 Uiso 1 calc R . .
H17B H 0.0811 0.4152 0.4153 0.040 Uiso 1 calc R . .
H17C H 0.0102 0.4353 0.4531 0.040 Uiso 1 calc R . .
C18 C 0.17616(8) 0.49274(13) 0.72321(6) 0.0216(3) Uani 1 d . . .
C19 C 0.08969(10) 0.51395(19) 0.72631(8) 0.0380(4) Uani 1 d . . .
H19A H 0.0562 0.4564 0.7009 0.057 Uiso 1 calc R . .
H19B H 0.0738 0.5887 0.7085 0.057 Uiso 1 calc R . .
H19C H 0.0833 0.5105 0.7716 0.057 Uiso 1 calc R . .
C20 C 0.22685(12) 0.58144(19) 0.76448(8) 0.0417(5) Uani 1 d . . .
H20A H 0.2831 0.5672 0.7646 0.063 Uiso 1 calc R . .
H20B H 0.2179 0.5778 0.8090 0.063 Uiso 1 calc R . .
H20C H 0.2122 0.6564 0.7464 0.063 Uiso 1 calc R . .
C21 C 0.20257(12) 0.37639(17) 0.75261(8) 0.0381(4) Uani 1 d . . .
H21A H 0.2583 0.3635 0.7505 0.057 Uiso 1 calc R . .
H21B H 0.1696 0.3175 0.7280 0.057 Uiso 1 calc R . .
H21C H 0.1966 0.3743 0.7980 0.057 Uiso 1 calc R . .
C22 C 0.22283(11) 0.85700(14) 0.53867(9) 0.0337(3) Uani 1 d . . .
F23 F 0.21077(9) 0.96837(11) 0.53885(9) 0.0698(4) Uani 1 d . . .
F24 F 0.19380(7) 0.82171(12) 0.47823(6) 0.0493(3) Uani 1 d . . .
F25 F 0.17590(7) 0.81157(11) 0.57546(6) 0.0450(3) Uani 1 d . . .
O26 O 0.39463(5) 0.63793(8) 0.44304(4) 0.01768(17) Uani 1 d . . .
C31 C 0.41892(7) 0.60565(10) 0.39135(6) 0.0144(2) Uani 1 d . . .
C32 C 0.49619(7) 0.63095(10) 0.37898(6) 0.0150(2) Uani 1 d . . .
C33 C 0.51419(7) 0.58846(10) 0.32262(6) 0.0160(2) Uani 1 d . . .
H33 H 0.5660 0.6021 0.3149 0.019 Uiso 1 calc R . .
C34 C 0.46042(7) 0.52512(10) 0.27474(6) 0.0156(2) Uani 1 d . . .
C35 C 0.38651(7) 0.50049(11) 0.28642(6) 0.0154(2) Uani 1 d . . .
H35 H 0.3501 0.4578 0.2557 0.018 Uiso 1 calc R . .
C36 C 0.36429(7) 0.53875(10) 0.34440(6) 0.0141(2) Uani 1 d . . .
N37 N 0.29388(6) 0.52298(9) 0.36127(5) 0.01559(19) Uani 1 d . . .
C38 C 0.23577(7) 0.45014(10) 0.32602(6) 0.0149(2) Uani 1 d . . .
C39 C 0.24970(8) 0.33424(11) 0.32571(7) 0.0203(2) Uani 1 d . . .
H39 H 0.3000 0.3051 0.3460 0.024 Uiso 1 calc R . .
C40 C 0.19045(9) 0.26142(12) 0.29584(7) 0.0241(3) Uani 1 d . . .
H40 H 0.2000 0.1825 0.2967 0.029 Uiso 1 calc R . .
C41 C 0.11756(9) 0.30297(13) 0.26490(7) 0.0254(3) Uani 1 d . . .
H41 H 0.0775 0.2528 0.2439 0.031 Uiso 1 calc R . .
C42 C 0.10298(8) 0.41822(13) 0.26453(7) 0.0224(3) Uani 1 d . . .
H42 H 0.0531 0.4468 0.2428 0.027 Uiso 1 calc R . .
C43 C 0.16129(7) 0.49203(11) 0.29589(6) 0.0174(2) Uani 1 d . . .
C44 C 0.55513(7) 0.70101(11) 0.42755(6) 0.0180(2) Uani 1 d . . .
C45 C 0.63233(8) 0.72335(14) 0.40324(8) 0.0270(3) Uani 1 d . . .
H45A H 0.6687 0.7676 0.4356 0.041 Uiso 1 calc R . .
H45B H 0.6202 0.7653 0.3623 0.041 Uiso 1 calc R . .
H45C H 0.6574 0.6514 0.3963 0.041 Uiso 1 calc R . .
C46 C 0.57661(9) 0.63736(13) 0.49246(7) 0.0244(3) Uani 1 d . . .
H46A H 0.6147 0.6819 0.5233 0.037 Uiso 1 calc R . .
H46B H 0.6003 0.5644 0.4855 0.037 Uiso 1 calc R . .
H46C H 0.5285 0.6253 0.5099 0.037 Uiso 1 calc R . .
C47 C 0.51834(9) 0.81607(11) 0.43877(8) 0.0239(3) Uani 1 d . . .
H47A H 0.5575 0.8616 0.4681 0.036 Uiso 1 calc R . .
H47B H 0.4716 0.8044 0.4582 0.036 Uiso 1 calc R . .
H47C H 0.5025 0.8553 0.3972 0.036 Uiso 1 calc R . .
C48 C 0.48812(8) 0.48658(12) 0.21338(6) 0.0189(2) Uani 1 d . . .
C49 C 0.54825(9) 0.39024(15) 0.23200(8) 0.0288(3) Uani 1 d . . .
H49A H 0.5689 0.3672 0.1938 0.043 Uiso 1 calc R . .
H49B H 0.5220 0.3260 0.2481 0.043 Uiso 1 calc R . .
H49C H 0.5922 0.4162 0.2660 0.043 Uiso 1 calc R . .
C50 C 0.41920(8) 0.44287(13) 0.16133(7) 0.0241(3) Uani 1 d . . .
H50A H 0.4391 0.4217 0.1225 0.036 Uiso 1 calc R . .
H50B H 0.3790 0.5021 0.1503 0.036 Uiso 1 calc R . .
H50C H 0.3954 0.3768 0.1780 0.036 Uiso 1 calc R . .
C51 C 0.52743(10) 0.58453(14) 0.18346(8) 0.0300(3) Uani 1 d . . .
H51A H 0.5441 0.5584 0.1440 0.045 Uiso 1 calc R . .
H51B H 0.5739 0.6111 0.2147 0.045 Uiso 1 calc R . .
H51C H 0.4893 0.6464 0.1726 0.045 Uiso 1 calc R . .
C52 C 0.14195(8) 0.61472(12) 0.29933(7) 0.0216(3) Uani 1 d . . .
F53 F 0.13516(7) 0.64646(8) 0.35935(5) 0.0350(2) Uani 1 d . . .
F54 F 0.07314(6) 0.64176(9) 0.26011(5) 0.0373(2) Uani 1 d . . .
F55 F 0.19678(6) 0.68266(8) 0.28277(5) 0.0336(2) Uani 1 d . . .
N60 N 0.34859(14) 1.09202(17) 0.38581(13) 0.0646(6) Uani 1 d . . .
C61 C 0.32813(11) 1.00032(16) 0.38150(10) 0.0376(4) Uani 1 d . . .
C62 C 0.30242(11) 0.88415(16) 0.37518(10) 0.0369(4) Uani 1 d . . .
H62A H 0.2481 0.8785 0.3828 0.055 Uiso 1 calc R . .
H62B H 0.3379 0.8379 0.4071 0.055 Uiso 1 calc R . .
H62C H 0.3038 0.8572 0.3314 0.055 Uiso 1 calc R . .

loop_
_atom_site_aniso_label
_atom_site_aniso_U_11
_atom_site_aniso_U_22
_atom_site_aniso_U_33
_atom_site_aniso_U_23
_atom_site_aniso_U_13
_atom_site_aniso_U_12
Cu1 0.01522(7) 0.01372(7) 0.01343(7) -0.00099(5) 0.00334(5) -0.00358(5)
O1 0.0284(5) 0.0248(5) 0.0202(5) -0.0072(4) 0.0107(4) -0.0139(4)
C1 0.0157(5) 0.0154(5) 0.0166(5) 0.0006(4) 0.0035(4) -0.0019(4)
C2 0.0157(5) 0.0179(5) 0.0194(6) 0.0022(4) 0.0034(4) -0.0029(4)
C3 0.0182(6) 0.0227(6) 0.0205(6) 0.0031(5) 0.0055(5) -0.0046(5)
C4 0.0159(5) 0.0222(6) 0.0175(5) 0.0015(5) 0.0043(4) 0.0004(5)
C5 0.0181(6) 0.0192(6) 0.0159(5) -0.0010(4) 0.0048(4) -0.0016(4)
C6 0.0154(5) 0.0137(5) 0.0170(5) 0.0003(4) 0.0036(4) -0.0005(4)
N7 0.0254(6) 0.0160(5) 0.0170(5) -0.0033(4) 0.0068(4) -0.0076(4)
C8 0.0267(6) 0.0149(5) 0.0145(5) -0.0018(4) 0.0065(4) -0.0066(5)
C9 0.0292(7) 0.0185(6) 0.0217(6) -0.0021(5) 0.0025(5) -0.0041(5)
C10 0.0280(7) 0.0284(7) 0.0244(7) -0.0057(6) 0.0027(5) -0.0087(6)
C11 0.0388(8) 0.0244(7) 0.0246(7) -0.0080(5) 0.0089(6) -0.0164(6)
C12 0.0465(9) 0.0151(6) 0.0287(7) -0.0029(5) 0.0097(6) -0.0068(6)
C13 0.0338(7) 0.0163(6) 0.0213(6) -0.0006(5) 0.0059(5) -0.0030(5)
C14 0.0219(6) 0.0214(6) 0.0224(6) 0.0005(5) 0.0034(5) -0.0088(5)
C15 0.0428(10) 0.0489(10) 0.0306(8) -0.0029(7) 0.0086(7) -0.0310(8)
C16 0.0341(8) 0.0184(6) 0.0387(8) -0.0042(6) -0.0004(6) -0.0033(6)
C17 0.0239(7) 0.0290(7) 0.0242(7) -0.0026(5) -0.0020(5) -0.0035(6)
C18 0.0193(6) 0.0289(7) 0.0175(6) 0.0017(5) 0.0059(5) -0.0023(5)
C19 0.0249(7) 0.0653(12) 0.0259(7) 0.0071(8) 0.0101(6) 0.0069(8)
C20 0.0457(10) 0.0584(12) 0.0245(7) -0.0124(8) 0.0154(7) -0.0228(9)
C21 0.0469(10) 0.0418(10) 0.0258(8) 0.0080(7) 0.0077(7) 0.0082(8)
C22 0.0439(9) 0.0223(7) 0.0348(8) 0.0026(6) 0.0080(7) 0.0054(6)
F23 0.0614(9) 0.0240(6) 0.1144(13) 0.0049(7) -0.0055(8) 0.0127(6)
F24 0.0424(6) 0.0675(8) 0.0341(6) 0.0022(5) -0.0019(5) 0.0056(6)
F25 0.0360(6) 0.0546(7) 0.0482(6) 0.0056(5) 0.0174(5) 0.0102(5)
O26 0.0180(4) 0.0185(4) 0.0168(4) -0.0020(3) 0.0042(3) -0.0055(3)
C31 0.0145(5) 0.0124(5) 0.0156(5) 0.0023(4) 0.0013(4) -0.0010(4)
C32 0.0127(5) 0.0130(5) 0.0182(5) 0.0035(4) 0.0004(4) -0.0019(4)
C33 0.0124(5) 0.0163(5) 0.0190(5) 0.0041(4) 0.0022(4) -0.0006(4)
C34 0.0149(5) 0.0155(5) 0.0162(5) 0.0025(4) 0.0025(4) 0.0009(4)
C35 0.0142(5) 0.0160(5) 0.0154(5) 0.0006(4) 0.0017(4) -0.0013(4)
C36 0.0127(5) 0.0135(5) 0.0155(5) 0.0022(4) 0.0013(4) -0.0008(4)
N37 0.0142(5) 0.0180(5) 0.0145(4) -0.0020(4) 0.0027(4) -0.0040(4)
C38 0.0140(5) 0.0175(5) 0.0137(5) -0.0023(4) 0.0039(4) -0.0041(4)
C39 0.0207(6) 0.0186(6) 0.0216(6) -0.0024(5) 0.0045(5) -0.0012(5)
C40 0.0282(7) 0.0185(6) 0.0264(7) -0.0060(5) 0.0075(5) -0.0054(5)
C41 0.0246(7) 0.0262(7) 0.0256(7) -0.0089(5) 0.0053(5) -0.0115(5)
C42 0.0154(6) 0.0288(7) 0.0223(6) -0.0030(5) 0.0021(5) -0.0048(5)
C43 0.0156(5) 0.0198(6) 0.0169(5) -0.0007(4) 0.0035(4) -0.0019(4)
C44 0.0149(5) 0.0166(5) 0.0209(6) 0.0015(4) -0.0006(4) -0.0034(4)
C45 0.0165(6) 0.0311(7) 0.0321(7) -0.0032(6) 0.0019(5) -0.0085(5)
C46 0.0236(6) 0.0241(6) 0.0211(6) 0.0030(5) -0.0057(5) -0.0023(5)
C47 0.0228(6) 0.0147(5) 0.0322(7) -0.0002(5) 0.0006(5) -0.0043(5)
C48 0.0160(5) 0.0234(6) 0.0180(6) 0.0000(5) 0.0054(4) -0.0002(5)
C49 0.0235(7) 0.0362(8) 0.0272(7) -0.0017(6) 0.0064(5) 0.0103(6)
C50 0.0205(6) 0.0324(7) 0.0198(6) -0.0040(5) 0.0048(5) -0.0014(5)
C51 0.0328(8) 0.0359(8) 0.0246(7) 0.0010(6) 0.0134(6) -0.0096(6)
C52 0.0180(6) 0.0216(6) 0.0247(6) 0.0034(5) 0.0028(5) -0.0004(5)
F53 0.0523(6) 0.0249(4) 0.0304(5) -0.0011(4) 0.0147(4) 0.0116(4)
F54 0.0257(5) 0.0302(5) 0.0494(6) 0.0068(4) -0.0086(4) 0.0056(4)
F55 0.0297(5) 0.0231(4) 0.0494(6) 0.0092(4) 0.0109(4) -0.0053(4)
N60 0.0601(13) 0.0363(10) 0.0897(17) 0.0019(10) -0.0038(11) 0.0009(9)
C61 0.0301(8) 0.0367(9) 0.0436(10) 0.0036(7) 0.0013(7) 0.0048(7)
C62 0.0297(8) 0.0368(9) 0.0460(10) -0.0004(8) 0.0114(7) -0.0023(7)

loop_
_atom_type_symbol
_atom_type_description
_atom_type_scat_dispersion_real
_atom_type_scat_dispersion_imag
_atom_type_scat_source
C C 0.0033 0.0016 'International Tables Vol C Tables 4.2.6.8 and 6.1.1.4'
H H 0.0000 0.0000 'International Tables Vol C Tables 4.2.6.8 and 6.1.1.4'
N N 0.0061 0.0033 'International Tables Vol C Tables 4.2.6.8 and 6.1.1.4'
O O 0.0106 0.0060 'International Tables Vol C Tables 4.2.6.8 and 6.1.1.4'
F F 0.0171 0.0103 'International Tables Vol C Tables 4.2.6.8 and 6.1.1.4'
Cu Cu 0.3201 1.2651 'International Tables Vol C Tables 4.2.6.8 and 6.1.1.4'

loop_
_geom_angle_atom_site_label_1
_geom_angle_atom_site_label_2
_geom_angle_atom_site_label_3
_geom_angle
_geom_angle_site_symmetry_1
_geom_angle_site_symmetry_3
_geom_angle_publ_flag
N7 Cu1 N37 174.11(5) . . ?
N7 Cu1 O1 83.47(4) . . ?
N37 Cu1 O1 95.63(4) . . ?
N7 Cu1 O26 99.14(4) . . ?
N37 Cu1 O26 83.66(4) . . ?
O1 Cu1 O26 160.44(5) . . ?
C1 O1 Cu1 112.72(8) . . ?
O1 C1 C2 123.46(11) . . ?
O1 C1 C6 116.89(11) . . ?
C2 C1 C6 119.63(11) . . ?
C3 C2 C1 116.03(12) . . ?
C3 C2 C14 123.40(12) . . ?
C1 C2 C14 120.51(11) . . ?
C2 C3 C4 125.04(12) . . ?
C5 C4 C3 119.03(12) . . ?
C5 C4 C18 123.32(12) . . ?
C3 C4 C18 117.66(11) . . ?
C4 C5 C6 119.24(12) . . ?
N7 C6 C5 126.69(11) . . ?
N7 C6 C1 112.74(11) . . ?
C5 C6 C1 120.56(11) . . ?
C6 N7 C8 122.67(11) . . ?
C6 N7 Cu1 112.50(8) . . ?
C8 N7 Cu1 121.87(8) . . ?
C9 C8 C13 119.33(12) . . ?
C9 C8 N7 119.55(12) . . ?
C13 C8 N7 120.74(13) . . ?
C8 C9 C10 120.61(14) . . ?
C11 C10 C9 120.07(15) . . ?
C10 C11 C12 119.98(14) . . ?
C11 C12 C13 120.45(14) . . ?
C12 C13 C8 119.43(14) . . ?
C12 C13 C22 120.33(14) . . ?
C8 C13 C22 120.18(13) . . ?
C2 C14 C15 111.50(12) . . ?
C2 C14 C16 109.75(12) . . ?
C15 C14 C16 108.43(14) . . ?
C2 C14 C17 109.82(11) . . ?
C15 C14 C17 107.73(13) . . ?
C16 C14 C17 109.55(12) . . ?
C19 C18 C20 108.29(15) . . ?
C19 C18 C4 109.76(12) . . ?
C20 C18 C4 112.74(12) . . ?
C19 C18 C21 110.03(14) . . ?
C20 C18 C21 107.51(14) . . ?
C4 C18 C21 108.48(12) . . ?
F24 C22 F25 105.68(15) . . ?
F24 C22 F23 106.47(15) . . ?
F25 C22 F23 106.56(15) . . ?
F24 C22 C13 113.37(14) . . ?
F25 C22 C13 112.54(14) . . ?
F23 C22 C13 111.71(15) . . ?
C31 O26 Cu1 111.95(8) . . ?
O26 C31 C32 123.64(11) . . ?
O26 C31 C36 117.26(11) . . ?
C32 C31 C36 119.09(11) . . ?
C33 C32 C31 116.98(11) . . ?
C33 C32 C44 122.68(11) . . ?
C31 C32 C44 120.34(11) . . ?
C32 C33 C34 124.83(11) . . ?
C35 C34 C33 118.36(11) . . ?
C35 C34 C48 122.77(11) . . ?
C33 C34 C48 118.86(11) . . ?
C34 C35 C36 120.09(11) . . ?
N37 C36 C35 126.37(11) . . ?
N37 C36 C31 113.00(11) . . ?
C35 C36 C31 120.59(11) . . ?
C36 N37 C38 121.80(10) . . ?
C36 N37 Cu1 112.80(8) . . ?
C38 N37 Cu1 123.10(8) . . ?
C39 C38 C43 119.29(12) . . ?
C39 C38 N37 120.05(11) . . ?
C43 C38 N37 120.42(11) . . ?
C40 C39 C38 120.32(13) . . ?
C41 C40 C39 120.38(13) . . ?
C40 C41 C42 119.93(13) . . ?
C41 C42 C43 120.26(13) . . ?
C42 C43 C38 119.79(12) . . ?
C42 C43 C52 119.21(12) . . ?
C38 C43 C52 120.94(11) . . ?
C32 C44 C45 111.80(11) . . ?
C32 C44 C46 109.57(10) . . ?
C45 C44 C46 108.03(11) . . ?
C32 C44 C47 110.22(10) . . ?
C45 C44 C47 107.79(11) . . ?
C46 C44 C47 109.37(12) . . ?
C34 C48 C50 112.15(11) . . ?
C34 C48 C49 108.25(11) . . ?
C50 C48 C49 108.32(12) . . ?
C34 C48 C51 110.75(11) . . ?
C50 C48 C51 107.60(12) . . ?
C49 C48 C51 109.74(12) . . ?
F55 C52 F54 106.04(11) . . ?
F55 C52 F53 105.85(12) . . ?
F54 C52 F53 106.27(12) . . ?
F55 C52 C43 113.48(12) . . ?
F54 C52 C43 112.35(12) . . ?
F53 C52 C43 112.29(11) . . ?
N60 C61 C62 179.2(2) . . ?

loop_
_geom_bond_atom_site_label_1
_geom_bond_atom_site_label_2
_geom_bond_distance
_geom_bond_site_symmetry_2
_geom_bond_publ_flag
Cu1 N7 1.9244(11) . ?
Cu1 N37 1.9253(10) . ?
Cu1 O1 1.9274(10) . ?
Cu1 O26 1.9347(9) . ?
O1 C1 1.2863(15) . ?
C1 C2 1.4356(17) . ?
C1 C6 1.4542(17) . ?
C2 C3 1.3745(18) . ?
C2 C14 1.5305(19) . ?
C3 C4 1.4369(19) . ?
C4 C5 1.3705(18) . ?
C4 C18 1.5290(18) . ?
C5 C6 1.4217(17) . ?
C6 N7 1.3374(16) . ?
N7 C8 1.4206(16) . ?
C8 C9 1.390(2) . ?
C8 C13 1.4015(19) . ?
C9 C10 1.391(2) . ?
C10 C11 1.379(2) . ?
C11 C12 1.388(3) . ?
C12 C13 1.398(2) . ?
C13 C22 1.505(2) . ?
C14 C15 1.534(2) . ?
C14 C16 1.539(2) . ?
C14 C17 1.542(2) . ?
C18 C19 1.521(2) . ?
C18 C20 1.523(2) . ?
C18 C21 1.543(2) . ?
C22 F24 1.337(2) . ?
C22 F25 1.337(2) . ?
C22 F23 1.338(2) . ?
O26 C31 1.2976(15) . ?
C31 C32 1.4348(17) . ?
C31 C36 1.4549(17) . ?
C32 C33 1.3789(18) . ?
C32 C44 1.5322(17) . ?
C33 C34 1.4357(17) . ?
C34 C35 1.3722(17) . ?
C34 C48 1.5317(18) . ?
C35 C36 1.4229(17) . ?
C36 N37 1.3402(15) . ?
N37 C38 1.4136(15) . ?
C38 C39 1.3962(18) . ?
C38 C43 1.4010(18) . ?
C39 C40 1.3866(19) . ?
C40 C41 1.382(2) . ?
C41 C42 1.390(2) . ?
C42 C43 1.3936(18) . ?
C43 C52 1.4982(19) . ?
C44 C45 1.5368(19) . ?
C44 C46 1.5393(19) . ?
C44 C47 1.5422(19) . ?
C48 C50 1.5339(19) . ?
C48 C49 1.538(2) . ?
C48 C51 1.540(2) . ?
C52 F55 1.3378(16) . ?
C52 F54 1.3388(16) . ?
C52 F53 1.3444(17) . ?
N60 C61 1.141(3) . ?
C61 C62 1.445(3) . ?
